data_7210939
loop_
_publ_author_name
'Zhou, Lian'
'Xue, Yun-Shan'
'Xu, Yan'
'Zhang, Jun'
'Du, Hong-Bin'

_publ_section_title
;
 Two photoluminescent metal--organic frameworks based on a BODIPY-derived
 bipyridine ligand
;
_journal_issue 36
_journal_name_full CrystEngComm
_journal_page_first 7315
_journal_paper_doi 10.1039/c3ce41002a
_journal_volume 15
_journal_year 2013
_chemical_formula_sum 'C66 H54 B2 F4 N8 O13 Zn3'
_chemical_formula_weight 1460.90
_chemical_name_systematic
; 
 ? 
;
_space_group_IT_number 87
_symmetry_cell_setting tetragonal
_symmetry_space_group_name_Hall '-I 4'
_symmetry_space_group_name_H-M 'I 4/m'
_atom_sites_solution_hydrogens geom
_atom_sites_solution_primary direct
_atom_sites_solution_secondary difmap
_audit_creation_method SHELXL-97
_cell_angle_alpha 90.00
_cell_angle_beta 90.00
_cell_angle_gamma 90.00
_cell_formula_units_Z 4
_cell_length_a 29.5937(8)
_cell_length_b 29.5937(8)
_cell_length_c 10.1680(5)
_cell_measurement_reflns_used 3580
_cell_measurement_temperature 296(2)
_cell_measurement_theta_max 27.817
_cell_measurement_theta_min 2.524
_cell_volume 8905.0(6)
_computing_cell_refinement 'Bruker XSCANS'
_computing_data_collection 'Bruker XSCANS'
_computing_data_reduction 'Bruker SHELXTL'
_computing_molecular_graphics 'Bruker SHELXTL'
_computing_publication_material 'Bruker SHELXTL'
_computing_structure_refinement 'SHELXL-97 (Sheldrick, 1997)'
_computing_structure_solution 'SHELXS-97 (Sheldrick, 1990)'
_diffrn_ambient_temperature 296(2)
_diffrn_measured_fraction_theta_full 0.997
_diffrn_measured_fraction_theta_max 0.997
_diffrn_measurement_device_type 'Bruker P4'
_diffrn_measurement_method '\w scans'
_diffrn_radiation_monochromator graphite
_diffrn_radiation_source 'fine-focus sealed tube'
_diffrn_radiation_type MoK\a
_diffrn_radiation_wavelength 0.71073
_diffrn_reflns_av_R_equivalents 0.0418
_diffrn_reflns_av_sigmaI/netI 0.0436
_diffrn_reflns_limit_h_max 30
_diffrn_reflns_limit_h_min -30
_diffrn_reflns_limit_k_max 7
_diffrn_reflns_limit_k_min -35
_diffrn_reflns_limit_l_max 12
_diffrn_reflns_limit_l_min -12
_diffrn_reflns_number 17392
_diffrn_reflns_theta_full 25.02
_diffrn_reflns_theta_max 25.02
_diffrn_reflns_theta_min 2.12
_exptl_absorpt_coefficient_mu 0.861
_exptl_absorpt_correction_T_max 0.9037
_exptl_absorpt_correction_T_min 0.8963
_exptl_absorpt_correction_type multi-scan
_exptl_absorpt_process_details SADABS;Bruker,2000
_exptl_crystal_colour black
_exptl_crystal_density_diffrn 1.090
_exptl_crystal_density_method 'not measured'
_exptl_crystal_description rod
_exptl_crystal_F_000 2984
_exptl_crystal_size_max 0.13
_exptl_crystal_size_mid 0.13
_exptl_crystal_size_min 0.12
_platon_squeeze_details
;
;
_refine_diff_density_max 1.018
_refine_diff_density_min -0.501
_refine_diff_density_rms 0.109
_refine_ls_extinction_method none
_refine_ls_goodness_of_fit_ref 1.100
_refine_ls_hydrogen_treatment constr
_refine_ls_matrix_type full
_refine_ls_number_parameters 334
_refine_ls_number_reflns 4165
_refine_ls_number_restraints 236
_refine_ls_restrained_S_all 1.173
_refine_ls_R_factor_all 0.1001
_refine_ls_R_factor_gt 0.0771
_refine_ls_shift/su_max 0.017
_refine_ls_shift/su_mean 0.001
_refine_ls_structure_factor_coef Fsqd
_refine_ls_weighting_details 'calc w=1/[\s^2^(Fo^2^)+(0.1618P)^2^+0.0000P] where P=(Fo^2^+2Fc^2^)/3'
_refine_ls_weighting_scheme calc
_refine_ls_wR_factor_gt 0.2233
_refine_ls_wR_factor_ref 0.2415
_reflns_number_gt 2863
_reflns_number_total 4165
_reflns_threshold_expression >2sigma(I)
_cod_data_source_file c3ce41002a.txt
_cod_data_source_block 932379
_cod_depositor_comments
;
The following automatic conversions were performed:

'_symmetry_cell_setting' value 'Tetragonal' changed to 'tetragonal'
according to /home/saulius/struct/CIF-dictionaries/cif_core.dic
dictionary named 'cif_core.dic' version 2.4.2 from 2011-04-26.

Automatic conversion script
Id: cif_fix_values 1891 2012-01-12 08:04:46Z andrius 
;
_cod_original_sg_symbol_H-M 'I4/m  '
_cod_database_code 7210939

loop_
_symmetry_equiv_pos_as_xyz
'x, y, z'
'-x, -y, z'
'-y, x, z'
'y, -x, z'
'x+1/2, y+1/2, z+1/2'
'-x+1/2, -y+1/2, z+1/2'
'-y+1/2, x+1/2, z+1/2'
'y+1/2, -x+1/2, z+1/2'
'-x, -y, -z'
'x, y, -z'
'y, -x, -z'
'-y, x, -z'
'-x+1/2, -y+1/2, -z+1/2'
'x+1/2, y+1/2, -z+1/2'
'y+1/2, -x+1/2, -z+1/2'
'-y+1/2, x+1/2, -z+1/2'

loop_
_atom_site_label
_atom_site_type_symbol
_atom_site_fract_x
_atom_site_fract_y
_atom_site_fract_z
_atom_site_U_iso_or_equiv
_atom_site_adp_type
_atom_site_occupancy
_atom_site_symmetry_multiplicity
_atom_site_calc_flag
_atom_site_refinement_flags
Zn1 Zn 0.0000 0.0000 0.14489(6) 0.03808(17) Uani 1 4 d S
Zn2 Zn 0.17847(2) 0.17839(2) 0.5000 0.05947(19) Uani 1 2 d S
O1W O 0.0000 0.0000 0.3355(5) 0.102(2) Uani 1 4 d S
O1 O 0.19521(10) 0.19528(10) 0.2393(3) 0.1027(10) Uani 1 1 d U
O2 O 0.14979(9) 0.14970(9) 0.3502(2) 0.0720(8) Uani 1 1 d .
O3 O 0.04770(8) 0.04748(8) 0.1090(2) 0.0655(7) Uani 1 1 d .
C1 C 0.16296(19) 0.16312(19) 0.0000 0.0638(15) Uani 1 2 d S
H1A H 0.1850 0.1855 0.0000 0.077 Uiso 1 2 calc SR
C2 C 0.14704(12) 0.14699(12) 0.1166(3) 0.0551(9) Uani 1 1 d .
C3 C 0.11413(11) 0.11449(11) 0.1173(3) 0.0512(9) Uani 1 1 d .
H3A H 0.1028 0.1039 0.1969 0.061 Uiso 1 1 calc R
C4 C 0.09763(16) 0.09735(15) 0.0000 0.0494(12) Uani 1 2 d S
C5 C 0.06072(16) 0.06116(16) 0.0000 0.0517(13) Uani 1 2 d S
C6 C 0.16591(15) 0.16589(14) 0.2448(3) 0.0719(12) Uani 1 1 d .
N1 N 0.16859(18) 0.24615(17) 0.5000 0.0849(15) Uani 1 2 d SU
N2 N 0.16841(18) 0.75377(16) 0.5000 0.0829(15) Uani 1 2 d SU
N3 N 0.1761(4) 0.4598(3) 0.5702(12) 0.168(2) Uani 0.50 1 d PU
N4 N 0.1763(4) 0.5402(4) 0.5722(12) 0.168(3) Uani 0.50 1 d PU
C11 C 0.1346(3) 0.2630(3) 0.4461(10) 0.100(2) Uani 0.50 1 d PU
C12 C 0.1285(3) 0.3107(3) 0.4332(11) 0.115(3) Uani 0.50 1 d PU
C13 C 0.1608(3) 0.3384(3) 0.5000 0.126(2) Uani 1 2 d SU
C14 C 0.1960(4) 0.3201(3) 0.4406(11) 0.113(3) Uani 0.50 1 d PU
C15 C 0.2001(3) 0.2731(3) 0.4247(10) 0.096(2) Uani 0.50 1 d PU
C16 C 0.1899(5) 0.4154(4) 0.5961(15) 0.155(3) Uani 0.50 1 d PU
C17 C 0.1563(3) 0.3871(3) 0.5000 0.154(2) Uani 1 2 d SU
C18 C 0.1223(4) 0.4140(4) 0.5539(16) 0.166(2) Uani 0.50 1 d PU
C19 C 0.1344(4) 0.4607(3) 0.5000 0.172(2) Uani 1 2 d SU
C20 C 0.1040(6) 0.4996(5) 0.5944(18) 0.182(2) Uani 0.50 1 d PU
C21 C 0.1345(4) 0.5389(3) 0.5000 0.178(2) Uani 1 2 d SU
C22 C 0.1226(4) 0.5862(3) 0.5000 0.185(3) Uani 1 2 d SU
C23 C 0.1565(3) 0.6139(3) 0.5000 0.156(2) Uani 1 2 d SU
C24 C 0.1904(4) 0.5844(4) 0.4037(15) 0.149(3) Uani 0.50 1 d PU
C25 C 0.1344(3) 0.7365(3) 0.4480(10) 0.101(2) Uani 0.50 1 d PU
C26 C 0.1281(3) 0.6894(3) 0.4321(12) 0.119(3) Uani 0.50 1 d PU
C27 C 0.1608(3) 0.6614(3) 0.5000 0.130(2) Uani 1 2 d SU
C28 C 0.1957(4) 0.6791(3) 0.5598(11) 0.117(3) Uani 0.50 1 d PU
C29 C 0.2002(3) 0.7269(3) 0.5771(10) 0.099(2) Uani 0.50 1 d PU
C30 C 0.2361(5) 0.4058(5) 0.6618(17) 0.154(5) Uani 0.50 1 d PU
C31 C 0.2355(5) 0.5940(5) 0.3382(17) 0.153(5) Uani 0.50 1 d PU
C32 C 0.0653(5) 0.4997(5) 0.5000 0.201(3) Uani 1 2 d SU
C33 C 0.0779(6) 0.3996(5) 0.5997(17) 0.183(4) Uani 0.50 1 d PU
C34 C 0.0791(6) 0.6006(5) 0.3928(19) 0.209(6) Uani 0.50 1 d PU
F2 F 0.2452(3) 0.5007(3) 0.6298(12) 0.220(4) Uani 0.50 1 d PDU
B1 B 0.1967(5) 0.5000(7) 0.6427(15) 0.183(3) Uani 0.50 1 d PDU
F1 F 0.1900(5) 0.4998(4) 0.7847(13) 0.282(5) Uani 0.50 1 d PDU

loop_
_atom_site_aniso_label
_atom_site_aniso_U_11
_atom_site_aniso_U_22
_atom_site_aniso_U_33
_atom_site_aniso_U_23
_atom_site_aniso_U_13
_atom_site_aniso_U_12
Zn1 0.0469(2) 0.0469(2) 0.0204(3) 0.000 0.000 0.000
Zn2 0.0719(4) 0.0716(4) 0.0349(3) 0.000 0.000 -0.0210(3)
O1W 0.142(3) 0.142(3) 0.023(2) 0.000 0.000 0.000
O1 0.126(2) 0.129(2) 0.0521(16) -0.0092(15) -0.0089(15) -0.0752(18)
O2 0.0910(17) 0.0928(18) 0.0321(11) -0.0015(12) -0.0001(12) -0.0325(14)
O3 0.0672(14) 0.0682(14) 0.0611(14) 0.0054(12) 0.0029(12) -0.0297(12)
C1 0.072(3) 0.078(3) 0.042(3) 0.000 0.000 -0.027(3)
C2 0.066(2) 0.067(2) 0.0333(16) -0.0008(15) 0.0027(15) -0.0145(17)
C3 0.0582(19) 0.0593(19) 0.0363(15) 0.0020(14) 0.0036(14) -0.0111(16)
C4 0.054(3) 0.049(3) 0.046(2) 0.000 0.000 0.005(2)
C5 0.047(3) 0.050(3) 0.058(3) 0.000 0.000 -0.006(2)
C6 0.091(3) 0.084(3) 0.041(2) -0.0033(18) -0.0045(19) -0.026(2)
N1 0.085(3) 0.068(3) 0.101(3) 0.000 0.000 -0.012(2)
N2 0.080(3) 0.063(3) 0.105(3) 0.000 0.000 0.009(2)
N3 0.150(4) 0.092(4) 0.262(5) -0.004(4) -0.004(4) -0.011(4)
N4 0.156(4) 0.114(4) 0.235(5) 0.008(4) -0.005(4) 0.003(4)
C11 0.095(4) 0.073(3) 0.131(4) 0.004(3) -0.012(4) -0.005(3)
C12 0.103(4) 0.076(4) 0.168(5) 0.001(4) -0.016(4) -0.005(4)
C13 0.111(4) 0.071(3) 0.194(4) 0.000 0.000 -0.012(3)
C14 0.101(4) 0.077(4) 0.160(5) 0.017(4) -0.004(4) -0.018(4)
C15 0.097(4) 0.073(4) 0.118(4) 0.014(3) 0.005(4) -0.019(3)
C16 0.137(5) 0.080(4) 0.248(5) 0.007(5) -0.001(5) -0.013(4)
C17 0.131(4) 0.084(4) 0.247(5) 0.000 0.000 -0.012(4)
C18 0.147(4) 0.083(4) 0.267(5) -0.003(4) 0.005(4) -0.014(4)
C19 0.152(4) 0.098(4) 0.267(5) 0.000 0.000 -0.009(4)
C20 0.171(4) 0.128(4) 0.245(4) 0.000(4) -0.011(4) -0.002(4)
C21 0.160(4) 0.104(4) 0.271(5) 0.000 0.000 0.003(4)
C22 0.157(5) 0.096(4) 0.301(5) 0.000 0.000 0.007(4)
C23 0.125(4) 0.079(4) 0.265(5) 0.000 0.000 0.002(3)
C24 0.124(6) 0.069(5) 0.255(7) 0.006(5) 0.001(6) -0.001(5)
C25 0.085(4) 0.075(4) 0.143(5) -0.008(4) -0.017(4) 0.005(4)
C26 0.099(4) 0.075(4) 0.184(5) -0.004(4) -0.018(4) 0.009(4)
C27 0.110(4) 0.070(3) 0.211(4) 0.000 0.000 0.014(3)
C28 0.099(4) 0.074(4) 0.178(5) 0.015(4) 0.000(4) 0.017(4)
C29 0.093(4) 0.072(4) 0.133(5) 0.013(4) -0.008(4) 0.018(4)
C30 0.138(9) 0.119(8) 0.206(11) 0.042(8) -0.025(9) 0.017(7)
C31 0.126(8) 0.126(8) 0.207(11) 0.038(8) 0.034(8) -0.028(7)
C32 0.184(6) 0.169(5) 0.249(6) 0.000 0.000 -0.001(5)
C33 0.163(7) 0.094(6) 0.291(8) -0.002(6) 0.032(7) -0.015(6)
C34 0.173(10) 0.105(8) 0.348(14) 0.012(9) -0.078(10) 0.022(8)
F2 0.200(8) 0.147(6) 0.311(10) 0.001(7) 0.036(8) -0.001(7)
B1 0.173(5) 0.110(5) 0.268(5) 0.000(5) 0.005(5) -0.003(5)
F1 0.293(10) 0.193(9) 0.359(12) 0.004(10) -0.006(11) -0.001(8)

loop_
_atom_type_symbol
_atom_type_description
_atom_type_scat_dispersion_real
_atom_type_scat_dispersion_imag
_atom_type_scat_source
C C 0.0033 0.0016 'International Tables Vol C Tables 4.2.6.8 and 6.1.1.4'
H H 0.0000 0.0000 'International Tables Vol C Tables 4.2.6.8 and 6.1.1.4'
N N 0.0061 0.0033 'International Tables Vol C Tables 4.2.6.8 and 6.1.1.4'
O O 0.0106 0.0060 'International Tables Vol C Tables 4.2.6.8 and 6.1.1.4'
Zn Zn 0.2839 1.4301 'International Tables Vol C Tables 4.2.6.8 and 6.1.1.4'
F F 0.0171 0.0103 'International Tables Vol C Tables 4.2.6.8 and 6.1.1.4'
B B 0.0013 0.0007 'International Tables Vol C Tables 4.2.6.8 and 6.1.1.4'

loop_
_geom_angle_atom_site_label_1
_geom_angle_atom_site_label_2
_geom_angle_atom_site_label_3
_geom_angle
_geom_angle_site_symmetry_1
_geom_angle_site_symmetry_3
O1W Zn1 O3 100.39(7) . 2
O1W Zn1 O3 100.39(7) . 4
O3 Zn1 O3 88.14(2) 2 4
O1W Zn1 O3 100.39(7) . .
O3 Zn1 O3 159.22(14) 2 .
O3 Zn1 O3 88.14(2) 4 .
O1W Zn1 O3 100.39(7) . 3
O3 Zn1 O3 88.14(2) 2 3
O3 Zn1 O3 159.22(14) 4 3
O3 Zn1 O3 88.14(2) . 3
O1W Zn1 Zn1 180.0 . 9
O3 Zn1 Zn1 79.61(7) 2 9
O3 Zn1 Zn1 79.61(7) 4 9
O3 Zn1 Zn1 79.61(7) . 9
O3 Zn1 Zn1 79.61(7) 3 9
O2 Zn2 O2 103.50(15) . 10_556
O2 Zn2 N1 111.72(12) . .
O2 Zn2 N1 111.72(12) 10_556 .
O2 Zn2 N2 111.67(12) . 3_655
O2 Zn2 N2 111.67(12) 10_556 3_655
N1 Zn2 N2 106.7(2) . 3_655
C6 O2 Zn2 109.5(2) . .
C5 O3 Zn1 127.1(3) . .
C2 C1 C2 121.0(5) 10 .
C1 C2 C3 119.8(3) . .
C1 C2 C6 119.3(3) . .
C3 C2 C6 120.9(3) . .
C2 C3 C4 120.2(3) . .
C3 C4 C3 118.9(4) . 10
C3 C4 C5 120.5(2) . .
C3 C4 C5 120.5(2) 10 .
O3 C5 O3 126.5(4) 10 .
O3 C5 C4 116.7(2) 10 .
O3 C5 C4 116.7(2) . .
O1 C6 O2 124.8(3) . .
O1 C6 C2 118.6(3) . .
O2 C6 C2 116.5(3) . .
C11 N1 C11 52.0(10) 10_556 .
C11 N1 C15 93.7(6) 10_556 10_556
C11 N1 C15 122.0(7) . 10_556
C11 N1 C15 122.0(7) 10_556 .
C11 N1 C15 93.7(6) . .
C15 N1 C15 64.0(8) 10_556 .
C11 N1 Zn2 120.8(5) 10_556 .
C11 N1 Zn2 120.8(5) . .
C15 N1 Zn2 116.9(5) 10_556 .
C15 N1 Zn2 116.9(5) . .
C25 N2 C25 50.2(10) 10_556 .
C25 N2 C29 121.6(7) 10_556 10_556
C25 N2 C29 93.9(6) . 10_556
C25 N2 C29 93.9(6) 10_556 .
C25 N2 C29 121.6(7) . .
C29 N2 C29 64.9(9) 10_556 .
C25 N2 Zn2 121.6(5) 10_556 11_566
C25 N2 Zn2 121.6(5) . 11_566
C29 N2 Zn2 116.5(5) 10_556 11_566
C29 N2 Zn2 116.5(5) . 11_566
C16 N3 N3 100.8(8) . 10_556
C16 N3 C19 111.4(10) . .
N3 N3 C19 59.9(6) 10_556 .
C16 N3 B1 121.5(12) . .
N3 N3 B1 118.8(8) 10_556 .
C19 N3 B1 125.0(10) . .
C24 N4 C21 111.9(10) 10_556 .
C24 N4 N4 100.1(8) 10_556 10_556
C21 N4 N4 59.3(5) . 10_556
C24 N4 B1 122.3(12) 10_556 .
C21 N4 B1 124.2(11) . .
N4 N4 B1 118.2(7) 10_556 .
C11 C11 N1 64.0(5) 10_556 .
C11 C11 C12 95.3(6) 10_556 .
N1 C11 C12 122.5(9) . .
C11 C11 C12 49.2(4) 10_556 10_556
N1 C11 C12 95.2(7) . 10_556
C12 C11 C12 46.1(8) . 10_556
C11 C11 C15 96.4(4) 10_556 .
N1 C11 C15 47.0(5) . .
C12 C11 C15 88.0(7) . .
C12 C11 C15 93.0(6) 10_556 .
C12 C12 C11 84.7(6) 10_556 .
C12 C12 C13 61.7(5) 10_556 .
C11 C12 C13 115.9(9) . .
C12 C12 C11 49.2(4) 10_556 10_556
C11 C12 C11 35.5(7) . 10_556
C13 C12 C11 93.2(7) . 10_556
C12 C12 C14 87.9(4) 10_556 .
C11 C12 C14 90.4(7) . .
C13 C12 C14 40.7(5) . .
C11 C12 C14 89.1(6) 10_556 .
C14 C13 C14 54.5(10) . 10_556
C14 C13 C12 94.3(7) . .
C14 C13 C12 120.6(8) 10_556 .
C14 C13 C12 120.6(8) . 10_556
C14 C13 C12 94.3(7) 10_556 10_556
C12 C13 C12 56.7(9) . 10_556
C14 C13 C17 118.9(8) . .
C14 C13 C17 118.9(8) 10_556 .
C12 C13 C17 120.5(7) . .
C12 C13 C17 120.5(7) 10_556 .
C14 C14 C13 62.8(5) 10_556 .
C14 C14 C15 96.6(6) 10_556 .
C13 C14 C15 121.8(9) . .
C14 C14 C15 45.5(4) 10_556 10_556
C13 C14 C15 91.1(7) . 10_556
C15 C14 C15 51.1(7) . 10_556
C14 C14 C12 92.1(4) 10_556 .
C13 C14 C12 45.0(5) . .
C15 C14 C12 86.8(7) . .
C15 C14 C12 89.4(6) 10_556 .
C14 C15 N1 115.5(8) . .
C14 C15 C15 83.4(6) . 10_556
N1 C15 C15 58.0(4) . 10_556
C14 C15 C14 37.9(7) . 10_556
N1 C15 C14 88.9(6) . 10_556
C15 C15 C14 45.5(4) 10_556 10_556
C14 C15 C11 93.0(7) . .
N1 C15 C11 39.2(4) . .
C15 C15 C11 83.6(4) 10_556 .
C14 C15 C11 88.3(6) 10_556 .
N3 C16 C30 120.7(11) . .
N3 C16 C17 101.1(10) . .
C30 C16 C17 134.8(11) . .
N3 C16 C16 79.2(8) . 10_556
C30 C16 C16 115.6(9) . 10_556
C17 C16 C16 53.1(5) . 10_556
C18 C17 C18 46.3(14) 10_556 .
C18 C17 C13 129.5(9) 10_556 .
C18 C17 C13 129.5(9) . .
C18 C17 C16 112.4(9) 10_556 .
C18 C17 C16 84.8(8) . .
C13 C17 C16 117.1(7) . .
C18 C17 C16 84.8(8) 10_556 10_556
C18 C17 C16 112.4(9) . 10_556
C13 C17 C16 117.1(7) . 10_556
C16 C17 C16 73.8(11) . 10_556
C18 C18 C17 66.9(7) 10_556 .
C18 C18 C33 108.6(10) 10_556 .
C17 C18 C33 127.3(11) . .
C18 C18 C19 69.0(6) 10_556 .
C17 C18 C19 101.9(10) . .
C33 C18 C19 126.3(12) . .
N3 C19 N3 60.2(11) . 10_556
N3 C19 C18 111.4(10) . 10_556
N3 C19 C18 90.3(8) 10_556 10_556
N3 C19 C18 90.3(8) . .
N3 C19 C18 111.4(10) 10_556 .
C18 C19 C18 42.1(12) 10_556 .
N3 C19 C20 137.2(10) . 10_556
N3 C19 C20 100.6(8) 10_556 10_556
C18 C19 C20 106.1(9) 10_556 10_556
C18 C19 C20 132.1(11) . 10_556
N3 C19 C20 100.6(8) . .
N3 C19 C20 137.2(10) 10_556 .
C18 C19 C20 132.1(11) 10_556 .
C18 C19 C20 106.1(9) . .
C20 C19 C20 66.5(12) 10_556 .
C32 C20 C19 92.4(11) . .
C32 C20 C21 92.4(11) . .
C19 C20 C21 82.6(9) . .
C32 C20 C20 50.0(8) . 10_556
C19 C20 C20 56.7(6) . 10_556
C21 C20 C20 56.9(6) . 10_556
N4 C21 N4 61.4(11) . 10_556
N4 C21 C22 100.5(9) . .
N4 C21 C22 100.5(9) 10_556 .
N4 C21 C20 137.7(10) . 10_556
N4 C21 C20 100.5(8) 10_556 10_556
C22 C21 C20 121.0(9) . 10_556
N4 C21 C20 100.5(8) . .
N4 C21 C20 137.7(10) 10_556 .
C22 C21 C20 121.0(9) . .
C20 C21 C20 66.2(12) 10_556 .
C23 C22 C21 115.2(11) . .
C23 C22 C34 114.7(8) . .
C21 C22 C34 114.7(8) . .
C23 C22 C34 114.7(8) . 10_556
C21 C22 C34 114.7(8) . 10_556
C34 C22 C34 77.5(14) . 10_556
C22 C23 C27 134.5(10) . .
C22 C23 C24 97.9(7) . 10_556
C27 C23 C24 118.0(7) . 10_556
C22 C23 C24 97.9(7) . .
C27 C23 C24 118.0(7) . .
C24 C23 C24 72.7(11) 10_556 .
N4 C24 C31 121.0(11) 10_556 .
N4 C24 C23 102.0(10) 10_556 .
C31 C24 C23 134.2(10) . .
N4 C24 C24 79.9(8) 10_556 10_556
C31 C24 C24 116.1(9) . 10_556
C23 C24 C24 53.7(5) . 10_556
C25 C25 N2 64.9(5) 10_556 .
C25 C25 C26 96.5(7) 10_556 .
N2 C25 C26 124.0(9) . .
C25 C25 C26 49.1(5) 10_556 10_556
N2 C25 C26 96.3(7) . 10_556
C26 C25 C26 47.4(8) . 10_556
C25 C25 C29 97.4(4) 10_556 10_556
N2 C25 C29 47.3(5) . 10_556
C26 C25 C29 88.5(7) . 10_556
C26 C25 C29 94.3(6) 10_556 10_556
C26 C26 C25 83.5(7) 10_556 .
C26 C26 C27 61.6(5) 10_556 .
C25 C26 C27 114.9(9) . .
C26 C26 C25 49.1(5) 10_556 10_556
C25 C26 C25 34.4(7) . 10_556
C27 C26 C25 92.8(7) . 10_556
C26 C26 C28 87.7(5) 10_556 10_556
C25 C26 C28 90.7(7) . 10_556
C27 C26 C28 40.1(5) . 10_556
C25 C26 C28 89.2(6) 10_556 10_556
C28 C27 C28 55.3(10) . 10_556
C28 C27 C23 118.1(8) . .
C28 C27 C23 118.1(8) 10_556 .
C28 C27 C26 94.4(7) . 10_556
C28 C27 C26 121.2(8) 10_556 10_556
C23 C27 C26 120.6(7) . 10_556
C28 C27 C26 121.2(8) . .
C28 C27 C26 94.4(7) 10_556 .
C23 C27 C26 120.6(7) . .
C26 C27 C26 56.8(10) 10_556 .
C28 C28 C27 62.3(5) 10_556 .
C28 C28 C29 97.0(6) 10_556 .
C27 C28 C29 121.8(9) . .
C28 C28 C29 45.5(4) 10_556 10_556
C27 C28 C29 90.7(7) . 10_556
C29 C28 C29 51.5(8) . 10_556
C28 C28 C26 92.3(5) 10_556 10_556
C27 C28 C26 45.5(5) . 10_556
C29 C28 C26 86.4(7) . 10_556
C29 C28 C26 89.3(6) 10_556 10_556
C28 C29 N2 114.4(8) . .
C28 C29 C29 83.0(6) . 10_556
N2 C29 C29 57.5(4) . 10_556
C28 C29 C25 92.1(7) . 10_556
N2 C29 C25 38.8(4) . 10_556
C29 C29 C25 82.6(4) 10_556 10_556
C28 C29 C28 37.4(8) . 10_556
N2 C29 C28 88.2(6) . 10_556
C29 C29 C28 45.5(4) 10_556 10_556
C25 C29 C28 87.0(6) 10_556 10_556
C20 C32 C20 80.1(16) . 10_556
C18 C33 C33 71.4(10) . 10_556
F2 B1 F1 103.0(13) . .
F2 B1 N4 110.1(13) . .
F1 B1 N4 114.6(14) . .
F2 B1 N3 111.5(13) . .
F1 B1 N3 114.8(14) . .
N4 B1 N3 103.0(11) . .

loop_
_geom_bond_atom_site_label_1
_geom_bond_atom_site_label_2
_geom_bond_distance
_geom_bond_site_symmetry_2
Zn1 O1W 1.938(5) .
Zn1 O3 2.025(2) 2
Zn1 O3 2.025(2) 4
Zn1 O3 2.025(2) .
Zn1 O3 2.025(2) 3
Zn1 Zn1 2.9464(12) 9
Zn2 O2 1.939(2) .
Zn2 O2 1.939(2) 10_556
Zn2 N1 2.026(5) .
Zn2 N2 2.027(5) 3_655
O1 C6 1.229(5) .
O2 C6 1.268(4) .
O3 C5 1.241(3) .
C1 C2 1.362(4) 10
C1 C2 1.362(4) .
C2 C3 1.369(5) .
C2 C6 1.524(5) .
C3 C4 1.385(4) .
C4 C3 1.385(4) 10
C4 C5 1.530(7) .
C5 O3 1.241(3) 10
N1 C11 1.249(10) 10_556
N1 C11 1.249(10) .
N1 C15 1.446(10) 10_556
N1 C15 1.446(10) .
N2 C25 1.246(10) 10_556
N2 C25 1.246(10) .
N2 C29 1.460(10) 10_556
N2 C29 1.460(10) .
N2 Zn2 2.027(5) 11_566
N3 C16 1.400(15) .
N3 N3 1.43(3) 10_556
N3 C19 1.424(14) .
N3 B1 1.53(2) .
N4 C24 1.396(15) 10_556
N4 C21 1.438(15) .
N4 N4 1.47(2) 10_556
N4 B1 1.52(2) .
C11 C11 1.10(2) 10_556
C11 C12 1.428(13) .
C11 C12 1.878(14) 10_556
C11 C15 1.972(14) .
C12 C12 1.36(2) 10_556
C12 C13 1.431(12) .
C12 C11 1.878(14) 10_556
C12 C14 2.018(14) .
C13 C14 1.320(12) .
C13 C14 1.320(12) 10_556
C13 C12 1.431(12) 10_556
C13 C17 1.447(12) .
C14 C14 1.21(2) 10_556
C14 C15 1.404(13) .
C14 C15 1.955(13) 10_556
C15 C15 1.53(2) 10_556
C15 C14 1.955(13) 10_556
C16 C30 1.550(19) .
C16 C17 1.626(15) .
C16 C16 1.95(3) 10_556
C17 C18 1.395(15) 10_556
C17 C18 1.395(15) .
C17 C16 1.626(15) 10_556
C18 C18 1.10(3) 10_556
C18 C33 1.46(2) .
C18 C19 1.528(14) .
C19 N3 1.424(14) 10_556
C19 C18 1.528(14) 10_556
C19 C20 1.750(19) 10_556
C19 C20 1.750(19) .
C20 C32 1.492(19) .
C20 C21 1.758(19) .
C20 C20 1.92(4) 10_556
C21 N4 1.438(15) 10_556
C21 C22 1.444(14) .
C21 C20 1.758(19) 10_556
C22 C23 1.294(14) .
C22 C34 1.741(19) .
C22 C34 1.741(19) 10_556
C23 C27 1.410(11) .
C23 C24 1.652(15) 10_556
C23 C24 1.652(15) .
C24 N4 1.396(15) 10_556
C24 C31 1.517(18) .
C24 C24 1.96(3) 10_556
C25 C25 1.06(2) 10_556
C25 C26 1.416(13) .
C25 C26 1.861(14) 10_556
C25 C29 1.983(14) 10_556
C26 C26 1.38(2) 10_556
C26 C27 1.450(12) .
C26 C25 1.861(14) 10_556
C26 C28 2.027(14) 10_556
C27 C28 1.310(13) .
C27 C28 1.310(13) 10_556
C27 C26 1.450(12) 10_556
C28 C28 1.22(2) 10_556
C28 C29 1.430(13) .
C28 C29 1.988(14) 10_556
C28 C26 2.027(14) 10_556
C29 C29 1.57(2) 10_556
C29 C25 1.983(14) 10_556
C29 C28 1.988(14) 10_556
C32 C20 1.492(19) 10_556
C33 C33 2.03(4) 10_556
F2 B1 1.439(15) .
B1 F1 1.458(15) .

loop_
_platon_squeeze_void_nr
_platon_squeeze_void_average_x
_platon_squeeze_void_average_y
_platon_squeeze_void_average_z
_platon_squeeze_void_volume
_platon_squeeze_void_count_electrons
_platon_squeeze_void_content
1 0.000 0.000 0.488 1024 150 ' '
2 0.000 0.500 0.250 27 5 ' '
3 0.000 0.500 0.750 27 5 ' '
4 0.500 0.500 -0.012 1024 150 ' '
5 0.500 0.000 0.250 27 5 ' '
6 0.500 0.000 0.750 27 5 ' '
